data_4346016
loop_
_publ_author_name
'Loh, Ying Kai'
'Gurnani, Chitra'
'Ganguly, Rakesh'
'Vidovi\'c, Dragoslav'

_publ_section_title
;
 A dicationic iminophosphane.
;
_journal_issue 7
_journal_name_full 'Inorganic chemistry'
_journal_page_first 3087
_journal_page_last 3089
_journal_paper_doi 10.1021/acs.inorgchem.5b00003
_journal_volume 54
_journal_year 2015
_chemical_formula_sum 'C207 H224 Cl18 F48 N12 P12 Sb8'
_chemical_formula_weight 5775.71
_space_group_crystal_system monoclinic
_space_group_IT_number 14
_space_group_name_Hall '-P 2ybc'
_space_group_name_H-M_alt 'P 1 21/c 1'
_atom_sites_solution_hydrogens geom
_cell_angle_alpha 90
_cell_angle_beta 91.183(3)
_cell_angle_gamma 90
_cell_formula_units_Z 1
_cell_length_a 11.8727(6)
_cell_length_b 19.4927(8)
_cell_length_c 25.2042(13)
_cell_measurement_reflns_used 3968
_cell_measurement_temperature 103.(2)
_cell_measurement_theta_max 20.0600
_cell_measurement_theta_min 2.3329
_cell_volume 5831.8(5)
_computing_cell_refinement 'SAINT V8.34A (Bruker AXS Inc., 2013)'
_computing_data_collection 'APEX2 (Bruker AXS Inc., 2014)'
_computing_data_reduction 'SAINT V8.34A (Bruker AXS Inc., 2013)'
_computing_molecular_graphics 'XP (Bruker AXS Inc., 2014)'
_computing_publication_material 'APEX2 (Bruker AXS Inc., 2014)'
_computing_structure_refinement 'SHELXL-2014/6 (Sheldrick, 2014)'
_diffrn_ambient_temperature 103.(2)
_diffrn_detector_area_resol_mean 8.3333
_diffrn_measured_fraction_theta_full 0.996
_diffrn_measured_fraction_theta_max 0.996
_diffrn_measurement_device_type 'CCD area detector'
_diffrn_measurement_method 'phi and omega scans'
_diffrn_radiation_monochromator graphite
_diffrn_radiation_type MoK\a
_diffrn_radiation_wavelength 0.71073
_diffrn_reflns_av_R_equivalents 0.1695
_diffrn_reflns_av_unetI/netI 0.1302
_diffrn_reflns_limit_h_max 14
_diffrn_reflns_limit_h_min -14
_diffrn_reflns_limit_k_max 24
_diffrn_reflns_limit_k_min -24
_diffrn_reflns_limit_l_max 31
_diffrn_reflns_limit_l_min -31
_diffrn_reflns_number 68534
_diffrn_reflns_theta_full 26.11
_diffrn_reflns_theta_max 26.11
_diffrn_reflns_theta_min 1.93
_diffrn_source 'fine-focus sealed tube'
_exptl_absorpt_coefficient_mu 1.291
_exptl_absorpt_correction_T_max 0.95
_exptl_absorpt_correction_T_min 0.81
_exptl_absorpt_correction_type multi-scan
_exptl_absorpt_process_details 'SADABS V2014/4 (Bruker AXS Inc.)'
_exptl_crystal_colour orange
_exptl_crystal_density_diffrn 1.645
_exptl_crystal_density_method 'not measured'
_exptl_crystal_description block
_exptl_crystal_F_000 2876
_exptl_crystal_size_max 0.060
_exptl_crystal_size_mid 0.040
_exptl_crystal_size_min 0.040
_refine_diff_density_max 1.076
_refine_diff_density_min -0.979
_refine_ls_extinction_method none
_refine_ls_goodness_of_fit_ref 1.036
_refine_ls_hydrogen_treatment constr
_refine_ls_matrix_type full
_refine_ls_number_parameters 742
_refine_ls_number_reflns 11566
_refine_ls_number_restraints 245
_refine_ls_restrained_S_all 1.030
_refine_ls_R_factor_all 0.1387
_refine_ls_R_factor_gt 0.0564
_refine_ls_shift/su_max 0.001
_refine_ls_shift/su_mean 0.000
_refine_ls_structure_factor_coef Fsqd
_refine_ls_weighting_details 'w=1/[\s^2^(Fo^2^)+(0.0368P)^2^+15.5287P] where P=(Fo^2^+2Fc^2^)/3'
_refine_ls_weighting_scheme calc
_refine_ls_wR_factor_gt 0.1033
_refine_ls_wR_factor_ref 0.1328
_reflns_number_gt 6521
_reflns_number_total 11566
_reflns_threshold_expression 'I > 2\s(I)'
_cod_data_source_file ic5b00003_si_001.cif
_cod_data_source_block I
_cod_database_code 4346016

loop_
_space_group_symop_operation_xyz
'x, y, z'
'-x, y+1/2, -z+1/2'
'-x, -y, -z'
'x, -y-1/2, z-1/2'

loop_
_atom_site_type_symbol
_atom_site_label
_atom_site_fract_x
_atom_site_fract_y
_atom_site_fract_z
_atom_site_U_iso_or_equiv
_atom_site_adp_type
_atom_site_calc_flag
_atom_site_refinement_flags_adp
_atom_site_refinement_flags_occupancy
_atom_site_refinement_flags_posn
_atom_site_occupancy
_atom_site_disorder_assembly
_atom_site_disorder_group
C C1 0.7350(5) 0.2513(3) 0.2679(3) 0.0138(15) Uani d . . . 1 . .
C C2 0.5425(6) 0.2340(3) 0.3959(3) 0.0196(16) Uani d . . . 1 . .
C C3 0.3853(6) 0.2072(4) 0.4372(3) 0.0318(19) Uani d . . . 1 . .
H H3 0.3133 0.1885 0.4444 0.038 Uiso calc U . R 1 . .
C C4 0.4432(6) 0.2492(4) 0.4689(3) 0.0305(19) Uani d . . . 1 . .
H H4 0.4208 0.2651 0.5027 0.037 Uiso calc U . R 1 . .
C C5 0.4079(6) 0.1425(4) 0.3509(3) 0.0278(18) Uani d . . . 1 . .
C C6 0.3423(6) 0.1785(4) 0.3069(3) 0.0307(19) Uani d . . . 1 . .
H H6A 0.2783 0.2029 0.3219 0.046 Uiso calc U . R 1 . .
H H6B 0.3147 0.1445 0.2811 0.046 Uiso calc U . R 1 . .
H H6C 0.3916 0.2112 0.2891 0.046 Uiso calc U . R 1 . .
C C7 0.3332(7) 0.0890(4) 0.3787(3) 0.042(2) Uani d . . . 1 . .
H H7A 0.376 0.0677 0.408 0.063 Uiso calc U . R 1 . .
H H7B 0.3098 0.0536 0.3531 0.063 Uiso calc U . R 1 . .
H H7C 0.2664 0.1117 0.3927 0.063 Uiso calc U . R 1 . .
C C8 0.5114(6) 0.1032(3) 0.3306(3) 0.0262(18) Uani d . . . 1 . .
H H8A 0.5563 0.1337 0.3085 0.039 Uiso calc U . R 1 . .
H H8B 0.4862 0.0637 0.3095 0.039 Uiso calc U . R 1 . .
H H8C 0.5574 0.0873 0.3609 0.039 Uiso calc U . R 1 . .
C C9 0.6333(6) 0.3112(3) 0.4685(3) 0.0244(17) Uani d . . . 1 . .
C C10 0.6365(6) 0.3780(3) 0.4372(3) 0.0259(18) Uani d . . . 1 . .
H H10A 0.6474 0.3678 0.3996 0.039 Uiso calc U . R 1 . .
H H10B 0.6989 0.4065 0.4505 0.039 Uiso calc U . R 1 . .
H H10C 0.5653 0.4026 0.4413 0.039 Uiso calc U . R 1 . .
C C11 0.7448(6) 0.2716(4) 0.4685(3) 0.0305(19) Uani d . . . 1 . .
H H11A 0.7367 0.229 0.4887 0.046 Uiso calc U . R 1 . .
H H11B 0.8043 0.2998 0.4849 0.046 Uiso calc U . R 1 . .
H H11C 0.7645 0.2607 0.4319 0.046 Uiso calc U . R 1 . .
C C12 0.6031(7) 0.3270(4) 0.5254(3) 0.0357(19) Uani d . . . 1 . .
H H12A 0.5304 0.3508 0.5259 0.053 Uiso calc U . R 1 . .
H H12B 0.6613 0.3564 0.5416 0.053 Uiso calc U . R 1 . .
H H12C 0.5981 0.2841 0.5455 0.053 Uiso calc U . R 1 . .
C C13 0.5899(5) 0.2961(3) 0.1801(3) 0.0159(15) Uani d . . . 1 . .
C C14 0.5609(6) 0.3650(3) 0.1860(3) 0.0229(17) Uani d . . . 1 . .
H H14 0.6135 0.3961 0.2016 0.027 Uiso calc U . R 1 . .
C C15 0.4541(6) 0.3888(4) 0.1689(3) 0.0279(18) Uani d . . . 1 . .
H H15 0.434 0.4356 0.1733 0.033 Uiso calc U . R 1 . .
C C16 0.3793(6) 0.3433(4) 0.1457(3) 0.0260(18) Uani d . . . 1 . .
H H16 0.3075 0.3589 0.1336 0.031 Uiso calc U . R 1 . .
C C17 0.4082(6) 0.2749(4) 0.1400(3) 0.0251(17) Uani d . . . 1 . .
H H17 0.3555 0.2439 0.1244 0.03 Uiso calc U . R 1 . .
C C18 0.5126(5) 0.2513(3) 0.1567(3) 0.0201(16) Uani d . . . 1 . .
H H18 0.5316 0.2043 0.1523 0.024 Uiso calc U . R 1 . .
C C19 0.7747(5) 0.1988(3) 0.1610(3) 0.0138(15) Uani d . . . 1 . .
C C20 0.7216(5) 0.1359(3) 0.1685(3) 0.0187(16) Uani d . . . 1 . .
H H20 0.6629 0.132 0.1934 0.022 Uiso calc U . R 1 . .
C C21 0.7543(6) 0.0792(3) 0.1398(3) 0.0266(18) Uani d . . . 1 . .
H H21 0.7167 0.0367 0.1445 0.032 Uiso calc U . R 1 . .
C C22 0.8407(6) 0.0837(4) 0.1043(3) 0.0270(18) Uani d . . . 1 . .
H H22 0.8624 0.0444 0.0847 0.032 Uiso calc U . R 1 . .
C C23 0.8960(6) 0.1455(4) 0.0973(3) 0.0265(18) Uani d . . . 1 . .
H H23 0.9562 0.1487 0.0732 0.032 Uiso calc U . R 1 . .
C C24 0.8625(6) 0.2032(3) 0.1259(3) 0.0203(16) Uani d . . . 1 . .
H H24 0.9003 0.2457 0.1212 0.024 Uiso calc U . R 1 . .
C C25 0.8119(5) 0.3463(3) 0.1809(3) 0.0184(16) Uani d . . . 1 . .
C C26 0.8070(6) 0.3663(3) 0.1274(3) 0.0265(18) Uani d . . . 1 . .
H H26 0.7702 0.338 0.1018 0.032 Uiso calc U . R 1 . .
C C27 0.8563(6) 0.4279(4) 0.1121(3) 0.036(2) Uani d . . . 1 . .
H H27 0.8538 0.4415 0.0759 0.043 Uiso calc U . R 1 . .
C C28 0.9088(7) 0.4690(4) 0.1496(4) 0.040(2) Uani d . . . 1 . .
H H28 0.9425 0.5109 0.1392 0.048 Uiso calc U . R 1 . .
C C29 0.9126(7) 0.4495(4) 0.2024(4) 0.037(2) Uani d . . . 1 . .
H H29 0.9498 0.4779 0.2279 0.045 Uiso calc U . R 1 . .
C C30 0.8629(6) 0.3890(4) 0.2184(3) 0.0293(19) Uani d . . . 1 . .
H H30 0.8636 0.3767 0.2548 0.035 Uiso calc U . R 1 . .
C C31 0.9197(6) 0.2825(3) 0.3440(3) 0.0194(16) Uani d . . . 1 . .
C C32 0.8667(6) 0.3452(3) 0.3524(3) 0.0241(17) Uani d . . . 1 . .
H H32 0.7945 0.3538 0.3369 0.029 Uiso calc U . R 1 . .
C C33 0.9191(6) 0.3953(4) 0.3834(3) 0.0296(19) Uani d . . . 1 . .
H H33 0.8841 0.4386 0.3882 0.035 Uiso calc U . R 1 . .
C C34 1.0226(6) 0.3815(4) 0.4071(3) 0.033(2) Uani d . . . 1 . .
H H34 1.0584 0.4157 0.4283 0.039 Uiso calc U . R 1 . .
C C35 1.0747(6) 0.3188(4) 0.4005(3) 0.0316(19) Uani d . . . 1 . .
H H35 1.1445 0.3093 0.4181 0.038 Uiso calc U . R 1 . .
C C36 1.0242(6) 0.2701(3) 0.3682(3) 0.0225(17) Uani d . . . 1 . .
H H36 1.0612 0.2276 0.3623 0.027 Uiso calc U . R 1 . .
C C37 0.8309(5) 0.1414(3) 0.3372(3) 0.0184(16) Uani d . . . 1 . .
C C38 0.7812(5) 0.0858(3) 0.3102(3) 0.0203(16) Uani d . . . 1 . .
H H38 0.7543 0.0911 0.2746 0.024 Uiso calc U . R 1 . .
C C39 0.7715(6) 0.0235(3) 0.3354(3) 0.0270(18) Uani d . . . 1 . .
H H39 0.7393 -0.0144 0.317 0.032 Uiso calc U . R 1 . .
C C40 0.8082(6) 0.0160(4) 0.3871(3) 0.033(2) Uani d . . . 1 . .
H H40 0.8008 -0.0271 0.4042 0.04 Uiso calc U . R 1 . .
C C41 0.8552(6) 0.0699(4) 0.4143(3) 0.033(2) Uani d . . . 1 . .
H H41 0.8793 0.064 0.4502 0.039 Uiso calc U . R 1 . .
C C42 0.8684(6) 0.1336(3) 0.3898(3) 0.0222(17) Uani d . . . 1 . .
H H42 0.902 0.1709 0.4086 0.027 Uiso calc U . R 1 . .
C C43 0.9694(5) 0.1985(3) 0.2549(3) 0.0167(15) Uani d . . . 1 . .
C C44 0.9904(6) 0.1321(3) 0.2384(3) 0.0241(17) Uani d . . . 1 . .
H H44 0.9451 0.0954 0.2506 0.029 Uiso calc U . R 1 . .
C C45 1.0774(6) 0.1192(4) 0.2041(3) 0.0289(19) Uani d . . . 1 . .
H H45 1.0911 0.0736 0.1926 0.035 Uiso calc U . R 1 . .
C C46 1.1450(6) 0.1723(4) 0.1864(3) 0.0298(18) Uani d . . . 1 . .
H H46 1.2048 0.1631 0.163 0.036 Uiso calc U . R 1 . .
C C47 1.1251(6) 0.2380(4) 0.2029(3) 0.0268(18) Uani d . . . 1 . .
H H47 1.1711 0.2743 0.1907 0.032 Uiso calc U . R 1 . .
C C48 1.0386(6) 0.2519(4) 0.2370(3) 0.0227(17) Uani d . . . 1 . .
H H48 1.0258 0.2976 0.2485 0.027 Uiso calc U . R 1 . .
C C49 0.2534(7) 0.4191(4) 0.5332(3) 0.045(2) Uani d . . . 1 . .
H H49A 0.2956 0.4312 0.5662 0.053 Uiso calc U . R 1 . .
H H49B 0.2431 0.3687 0.5326 0.053 Uiso calc U . R 1 . .
C C50 0.3150(8) 0.3676(4) 0.2892(3) 0.047(2) Uani d . . . 1 . .
H H50A 0.3104 0.321 0.2737 0.057 Uiso calc U . R 1 . .
H H50B 0.3757 0.3927 0.2712 0.057 Uiso calc U . R 1 . .
C C100 0.576(4) 1.031(3) 0.490(3) 0.104(6) Uani d U P G 0.25 A -1
H H100 0.6398 1.0597 0.486 0.125 Uiso calc U P R 0.25 A -1
C C101 0.488(4) 1.052(2) 0.522(3) 0.104(5) Uani d U P G 0.25 A -1
H H101 0.4907 1.0948 0.5389 0.125 Uiso calc U P R 0.25 A -1
C C102 0.395(4) 1.009(2) 0.527(2) 0.107(5) Uani d U P G 0.25 A -1
H H102 0.3342 1.0233 0.5489 0.129 Uiso calc U P R 0.25 A -1
C C103 0.390(3) 0.946(2) 0.502(2) 0.103(5) Uani d U P G 0.25 A -1
H H103 0.3268 0.9169 0.5061 0.123 Uiso calc U P R 0.25 A -1
C C104 0.479(4) 0.9251(19) 0.4706(19) 0.100(6) Uani d U P G 0.25 A -1
H H104 0.4759 0.8818 0.4532 0.12 Uiso calc U P R 0.25 A -1
C C105 0.572(4) 0.967(2) 0.465(2) 0.103(6) Uani d U P G 0.25 A -1
H H105 0.6324 0.9533 0.4432 0.124 Uiso calc U P R 0.25 A -1
C C202 0.432(4) 0.9911(18) 0.529(2) 0.108(5) Uani d U P D 0.25 B -2
H H20A 0.3637 1.0199 0.527 0.129 Uiso calc U P R 0.25 B -2
H H20B 0.4512 0.9852 0.5672 0.129 Uiso calc U P R 0.25 B -2
Cl Cl5 0.3914(11) 0.9058(8) 0.5038(6) 0.093(4) Uani d U P D 0.25 B -2
Cl Cl6 0.5425(17) 1.0406(11) 0.5017(10) 0.128(5) Uani d U P D 0.25 B -2
Cl Cl1 0.12030(18) 0.45954(11) 0.53304(9) 0.0476(6) Uani d . . . 1 . .
Cl Cl2 0.3308(2) 0.44458(13) 0.47794(10) 0.0612(7) Uani d . . . 1 . .
Cl Cl3 0.34894(18) 0.36113(11) 0.35707(9) 0.0456(6) Uani d . . . 1 . .
Cl Cl4 0.1863(2) 0.41023(11) 0.27790(10) 0.0559(7) Uani d . . . 1 . .
F F1 0.4803(4) 0.0117(2) 0.12137(17) 0.0374(11) Uani d U . . 1 . .
F F2 0.4152(4) 0.10931(19) 0.18637(19) 0.0407(12) Uani d U . . 1 . .
F F3 0.5491(3) 0.0104(2) 0.22220(17) 0.0365(11) Uani d U . . 1 . .
F F4 0.4007(4) -0.08269(18) 0.18878(17) 0.0341(11) Uani d U . . 1 . .
F F5 0.2688(3) 0.0166(2) 0.15113(17) 0.0380(11) Uani d U . . 1 . .
F F6 0.3360(3) 0.0160(2) 0.25214(16) 0.0323(10) Uani d U . . 1 . .
F F7 0.1181(3) 0.1716(2) 0.45296(16) 0.0340(11) Uani d U . . 1 . .
F F8 0.1603(7) 0.2588(3) 0.5299(2) 0.114(3) Uani d U . . 1 . .
F F9 0.0923(4) 0.1699(2) 0.60068(17) 0.0483(13) Uani d U . . 1 . .
F F10 0.0523(5) 0.0811(2) 0.5235(2) 0.0627(16) Uani d U . . 1 . .
F F11 0.2497(4) 0.1370(4) 0.5333(2) 0.081(2) Uani d U . . 1 . .
F F12 -0.0426(5) 0.2014(3) 0.5203(2) 0.084(2) Uani d U . . 1 . .
N N2 0.4465(5) 0.1950(3) 0.3921(2) 0.0235(14) Uani d . . . 1 . .
N N3 0.5419(5) 0.2656(3) 0.4439(2) 0.0207(13) Uani d . . . 1 . .
N N1 0.6274(4) 0.2401(3) 0.3603(2) 0.0161(13) Uani d . . . 1 . .
P P3 0.73211(14) 0.27183(8) 0.19991(7) 0.0157(4) Uani d . . . 1 . .
P P2 0.85835(14) 0.21928(8) 0.30081(7) 0.0162(4) Uani d . . . 1 . .
P P1 0.60703(15) 0.26217(9) 0.30000(7) 0.0169(4) Uani d . . . 1 . .
Sb Sb1 0.40861(4) 0.01346(2) 0.18660(2) 0.02429(14) Uani d . . . 1 . .
Sb Sb2 0.10298(4) 0.17121(3) 0.52686(2) 0.02676(14) Uani d . . . 1 . .

loop_
_atom_site_aniso_label
_atom_site_aniso_U_11
_atom_site_aniso_U_22
_atom_site_aniso_U_33
_atom_site_aniso_U_12
_atom_site_aniso_U_13
_atom_site_aniso_U_23
C1 0.011(4) 0.017(3) 0.013(4) 0.000(3) -0.004(3) 0.005(3)
C2 0.018(4) 0.025(4) 0.016(4) -0.002(3) 0.001(3) 0.005(3)
C3 0.019(4) 0.050(5) 0.027(5) -0.001(4) 0.017(4) -0.004(4)
C4 0.031(5) 0.034(4) 0.027(5) -0.006(4) 0.012(4) -0.004(4)
C5 0.022(4) 0.037(4) 0.025(5) -0.007(3) 0.008(3) -0.010(4)
C6 0.019(4) 0.042(5) 0.031(5) 0.006(4) -0.005(3) -0.017(4)
C7 0.045(6) 0.044(5) 0.037(6) -0.022(4) 0.012(4) -0.006(4)
C8 0.027(4) 0.021(4) 0.031(5) -0.002(3) -0.001(4) -0.007(3)
C9 0.026(4) 0.025(4) 0.022(4) 0.002(3) -0.005(3) -0.001(3)
C10 0.019(4) 0.036(4) 0.023(5) 0.005(3) -0.003(3) -0.009(3)
C11 0.032(5) 0.041(5) 0.019(4) 0.002(4) -0.007(4) -0.001(4)
C12 0.032(5) 0.049(5) 0.026(5) 0.007(4) -0.004(4) -0.011(4)
C13 0.018(4) 0.016(3) 0.014(4) 0.001(3) -0.001(3) 0.001(3)
C14 0.020(4) 0.027(4) 0.022(4) -0.004(3) 0.000(3) 0.001(3)
C15 0.023(4) 0.022(4) 0.039(5) 0.009(3) -0.002(4) 0.000(4)
C16 0.017(4) 0.034(4) 0.027(5) 0.010(3) -0.010(3) 0.009(3)
C17 0.015(4) 0.034(4) 0.026(5) -0.002(3) -0.006(3) -0.001(3)
C18 0.016(4) 0.027(4) 0.017(4) -0.005(3) 0.004(3) -0.002(3)
C19 0.009(3) 0.019(3) 0.012(4) 0.001(3) 0.002(3) -0.003(3)
C20 0.015(4) 0.024(4) 0.018(4) 0.004(3) 0.002(3) 0.000(3)
C21 0.027(4) 0.021(4) 0.032(5) -0.002(3) -0.007(4) -0.003(3)
C22 0.022(4) 0.028(4) 0.031(5) 0.005(3) -0.001(4) -0.010(3)
C23 0.019(4) 0.043(5) 0.018(4) 0.008(4) 0.004(3) -0.008(4)
C24 0.019(4) 0.022(4) 0.020(4) 0.001(3) 0.000(3) 0.001(3)
C25 0.011(4) 0.024(4) 0.020(4) 0.004(3) 0.004(3) -0.004(3)
C26 0.028(4) 0.025(4) 0.027(5) 0.002(3) 0.010(4) 0.004(3)
C27 0.033(5) 0.033(5) 0.043(6) 0.014(4) 0.021(4) 0.010(4)
C28 0.033(5) 0.020(4) 0.066(7) 0.000(4) 0.019(5) 0.016(4)
C29 0.034(5) 0.016(4) 0.062(7) -0.003(3) -0.001(5) -0.005(4)
C30 0.027(5) 0.026(4) 0.035(5) 0.001(3) -0.002(4) 0.001(4)
C31 0.020(4) 0.018(4) 0.020(4) -0.002(3) -0.001(3) 0.003(3)
C32 0.020(4) 0.026(4) 0.026(5) -0.002(3) 0.000(3) -0.005(3)
C33 0.037(5) 0.019(4) 0.033(5) -0.001(3) 0.004(4) -0.005(3)
C34 0.033(5) 0.030(4) 0.034(5) -0.011(4) -0.015(4) -0.006(4)
C35 0.028(4) 0.037(5) 0.030(5) -0.002(4) -0.012(4) 0.007(4)
C36 0.017(4) 0.026(4) 0.024(4) -0.004(3) -0.002(3) 0.007(3)
C37 0.015(4) 0.018(3) 0.022(4) 0.005(3) 0.003(3) -0.003(3)
C38 0.009(4) 0.021(4) 0.031(5) -0.002(3) -0.002(3) 0.001(3)
C39 0.014(4) 0.024(4) 0.043(5) -0.001(3) -0.002(4) 0.006(4)
C40 0.034(5) 0.020(4) 0.045(6) -0.002(4) -0.002(4) 0.013(4)
C41 0.025(5) 0.038(5) 0.035(5) -0.003(4) -0.005(4) 0.015(4)
C42 0.017(4) 0.023(4) 0.027(5) 0.003(3) -0.001(3) 0.000(3)
C43 0.013(4) 0.025(4) 0.012(4) 0.001(3) -0.004(3) 0.002(3)
C44 0.026(4) 0.022(4) 0.025(5) 0.004(3) 0.001(4) 0.001(3)
C45 0.027(5) 0.025(4) 0.034(5) 0.009(3) 0.003(4) 0.002(3)
C46 0.019(4) 0.040(5) 0.030(5) 0.007(4) 0.003(3) 0.008(4)
C47 0.017(4) 0.038(5) 0.025(5) 0.000(3) -0.001(3) 0.005(4)
C48 0.012(4) 0.030(4) 0.026(5) 0.001(3) 0.001(3) 0.004(3)
C49 0.057(6) 0.038(5) 0.038(6) 0.012(4) -0.001(5) -0.003(4)
C50 0.065(7) 0.046(5) 0.031(6) 0.006(5) -0.007(5) 0.004(4)
C100 0.102(8) 0.109(8) 0.102(8) 0.009(6) 0.007(6) 0.000(6)
C101 0.100(7) 0.110(7) 0.103(7) 0.009(5) 0.007(6) 0.003(6)
C102 0.103(7) 0.112(7) 0.107(7) 0.009(5) 0.006(6) 0.002(5)
C103 0.095(7) 0.110(7) 0.103(7) 0.010(6) 0.006(5) 0.002(6)
C104 0.095(8) 0.106(8) 0.099(8) 0.010(6) 0.006(6) 0.000(6)
C105 0.101(8) 0.107(8) 0.103(8) 0.006(6) 0.006(6) 0.002(6)
C202 0.101(7) 0.115(7) 0.107(7) 0.013(5) 0.003(6) 0.005(6)
Cl5 0.060(6) 0.117(7) 0.102(8) 0.021(6) -0.004(6) 0.012(7)
Cl6 0.129(8) 0.134(8) 0.120(8) -0.002(6) -0.018(7) 0.029(7)
Cl1 0.0410(14) 0.0576(14) 0.0442(15) -0.0031(11) 0.0048(11) -0.0197(11)
Cl2 0.0542(16) 0.0821(18) 0.0479(17) 0.0251(14) 0.0117(12) -0.0015(13)
Cl3 0.0343(13) 0.0624(14) 0.0397(14) -0.0044(11) -0.0045(10) -0.0008(11)
Cl4 0.0512(15) 0.0471(13) 0.0687(18) -0.0093(11) -0.0182(13) 0.0153(12)
F1 0.040(3) 0.043(3) 0.030(3) -0.003(2) 0.010(2) -0.003(2)
F2 0.043(3) 0.021(2) 0.058(3) -0.003(2) 0.011(2) -0.001(2)
F3 0.021(2) 0.050(3) 0.039(3) 0.002(2) -0.004(2) -0.009(2)
F4 0.042(3) 0.020(2) 0.040(3) -0.003(2) -0.004(2) 0.003(2)
F5 0.030(3) 0.037(2) 0.047(3) 0.003(2) -0.009(2) -0.001(2)
F6 0.034(3) 0.034(2) 0.029(3) -0.008(2) 0.011(2) -0.010(2)
F7 0.027(2) 0.054(3) 0.021(3) 0.003(2) -0.0018(19) 0.010(2)
F8 0.216(8) 0.063(4) 0.062(5) -0.073(5) 0.004(5) -0.001(3)
F9 0.055(3) 0.071(3) 0.019(3) -0.013(3) 0.004(2) -0.005(2)
F10 0.098(5) 0.050(3) 0.040(3) -0.012(3) 0.002(3) 0.011(2)
F11 0.031(3) 0.174(6) 0.038(4) 0.017(3) -0.003(3) 0.030(4)
F12 0.055(4) 0.144(5) 0.053(4) 0.063(4) 0.012(3) 0.024(4)
N2 0.020(3) 0.030(3) 0.021(4) -0.007(3) 0.004(3) -0.003(3)
N3 0.017(3) 0.032(3) 0.013(3) -0.001(3) -0.002(3) -0.002(3)
N1 0.016(3) 0.020(3) 0.012(3) -0.003(2) 0.001(2) -0.002(2)
P3 0.0126(9) 0.0193(9) 0.0153(10) 0.0001(7) 0.0001(8) 0.0002(7)
P2 0.0134(10) 0.0170(9) 0.0183(11) 0.0008(7) -0.0012(8) 0.0016(7)
P1 0.0144(10) 0.0206(9) 0.0156(11) 0.0000(8) -0.0001(8) -0.0015(7)
Sb1 0.0231(3) 0.0206(2) 0.0291(3) -0.0028(2) -0.0008(2) -0.0007(2)
Sb2 0.0218(3) 0.0388(3) 0.0196(3) -0.0015(2) -0.0003(2) 0.0027(2)

loop_
_atom_type_symbol
_atom_type_description
_atom_type_scat_dispersion_real
_atom_type_scat_dispersion_imag
_atom_type_scat_source
C C 0.0033 0.0016 'International Tables Vol C Tables 4.2.6.8 and 6.1.1.4'
H H 0.0000 0.0000 'International Tables Vol C Tables 4.2.6.8 and 6.1.1.4'
N N 0.0061 0.0033 'International Tables Vol C Tables 4.2.6.8 and 6.1.1.4'
F F 0.0171 0.0103 'International Tables Vol C Tables 4.2.6.8 and 6.1.1.4'
P P 0.1023 0.0942 'International Tables Vol C Tables 4.2.6.8 and 6.1.1.4'
Sb Sb -0.5866 1.5461 'International Tables Vol C Tables 4.2.6.8 and 6.1.1.4'
Cl Cl 0.1484 0.1585 'International Tables Vol C Tables 4.2.6.8 and 6.1.1.4'

loop_
_geom_angle_atom_site_label_1
_geom_angle_atom_site_label_2
_geom_angle_atom_site_label_3
_geom_angle
P1 C1 P3 115.0(3)
P1 C1 P2 122.8(4)
P3 C1 P2 122.1(4)
N3 C2 N1 124.2(6)
N3 C2 N2 107.0(6)
N1 C2 N2 128.7(6)
C4 C3 N2 109.0(7)
C3 C4 N3 107.7(7)
C6 C5 N2 109.4(6)
C6 C5 C8 112.8(6)
N2 C5 C8 109.2(6)
C6 C5 C7 110.7(6)
N2 C5 C7 108.2(6)
C8 C5 C7 106.5(6)
C12 C9 C10 109.0(6)
C12 C9 N3 108.8(6)
C10 C9 N3 108.2(5)
C12 C9 C11 108.9(6)
C10 C9 C11 113.5(6)
N3 C9 C11 108.3(5)
C18 C13 C14 119.3(6)
C18 C13 P3 123.7(5)
C14 C13 P3 116.9(5)
C13 C14 C15 120.4(6)
C16 C15 C14 119.1(6)
C15 C16 C17 120.3(6)
C18 C17 C16 120.9(7)
C17 C18 C13 120.0(6)
C24 C19 C20 119.4(6)
C24 C19 P3 121.4(5)
C20 C19 P3 119.2(5)
C21 C20 C19 120.0(6)
C22 C21 C20 120.7(7)
C21 C22 C23 120.0(7)
C22 C23 C24 119.5(7)
C19 C24 C23 120.4(6)
C30 C25 C26 119.7(7)
C30 C25 P3 121.7(6)
C26 C25 P3 117.9(5)
C27 C26 C25 119.8(7)
C28 C27 C26 119.7(8)
C27 C28 C29 120.4(7)
C30 C29 C28 120.6(8)
C29 C30 C25 119.7(8)
C36 C31 C32 119.2(6)
C36 C31 P2 119.6(5)
C32 C31 P2 121.1(5)
C33 C32 C31 120.2(7)
C34 C33 C32 119.5(7)
C33 C34 C35 121.0(7)
C36 C35 C34 119.3(7)
C35 C36 C31 120.7(7)
C42 C37 C38 119.9(6)
C42 C37 P2 121.0(5)
C38 C37 P2 118.8(5)
C39 C38 C37 119.7(7)
C40 C39 C38 120.3(7)
C41 C40 C39 120.8(7)
C40 C41 C42 120.7(7)
C41 C42 C37 118.6(7)
C44 C43 C48 119.1(6)
C44 C43 P2 122.5(5)
C48 C43 P2 118.4(5)
C45 C44 C43 120.0(7)
C44 C45 C46 120.5(7)
C47 C46 C45 119.8(7)
C46 C47 C48 120.5(7)
C47 C48 C43 120.1(7)
Cl2 C49 Cl1 110.8(5)
Cl3 C50 Cl4 111.9(5)
C101 C100 C105 120.0
C102 C101 C100 120.0
C101 C102 C103 120.0
C102 C103 C104 120.0
C103 C104 C105 120.0
C104 C105 C100 120.0
Cl6 C202 Cl5 123.(2)
C2 N2 C3 107.3(6)
C2 N2 C5 131.2(6)
C3 N2 C5 121.4(6)
C2 N3 C4 108.8(6)
C2 N3 C9 127.5(6)
C4 N3 C9 123.7(6)
C2 N1 P1 123.3(5)
C1 P3 C25 116.2(3)
C1 P3 C19 110.4(3)
C25 P3 C19 109.6(3)
C1 P3 C13 109.1(3)
C25 P3 C13 102.0(3)
C19 P3 C13 109.0(3)
C1 P2 C31 111.2(3)
C1 P2 C37 112.0(3)
C31 P2 C37 110.2(3)
C1 P2 C43 112.5(3)
C31 P2 C43 104.5(3)
C37 P2 C43 106.1(3)
N1 P1 C1 107.0(3)
F1 Sb1 F2 89.73(19)
F1 Sb1 F5 89.80(19)
F2 Sb1 F5 90.14(19)
F1 Sb1 F4 91.82(18)
F2 Sb1 F4 178.42(19)
F5 Sb1 F4 90.15(18)
F1 Sb1 F3 90.20(19)
F2 Sb1 F3 89.81(19)
F5 Sb1 F3 179.9(2)
F4 Sb1 F3 89.90(18)
F1 Sb1 F6 179.52(19)
F2 Sb1 F6 89.83(18)
F5 Sb1 F6 90.03(19)
F4 Sb1 F6 88.62(18)
F3 Sb1 F6 89.97(18)
F12 Sb2 F8 93.0(3)
F12 Sb2 F10 89.8(3)
F8 Sb2 F10 177.2(3)
F12 Sb2 F9 90.7(2)
F8 Sb2 F9 90.2(2)
F10 Sb2 F9 90.2(2)
F12 Sb2 F11 177.9(3)
F8 Sb2 F11 89.1(3)
F10 Sb2 F11 88.1(3)
F9 Sb2 F11 89.5(2)
F12 Sb2 F7 91.1(2)
F8 Sb2 F7 89.7(2)
F10 Sb2 F7 89.7(2)
F9 Sb2 F7 178.3(2)
F11 Sb2 F7 88.8(2)

loop_
_geom_bond_atom_site_label_1
_geom_bond_atom_site_label_2
_geom_bond_distance
C1 P1 1.748(7)
C1 P3 1.761(7)
C1 P2 1.781(6)
C2 N3 1.360(8)
C2 N1 1.367(8)
C2 N2 1.372(8)
C3 C4 1.326(10)
C3 N2 1.384(8)
C4 N3 1.378(9)
C5 C6 1.515(10)
C5 N2 1.520(9)
C5 C8 1.545(9)
C5 C7 1.547(10)
C9 C12 1.517(10)
C9 C10 1.524(9)
C9 N3 1.525(9)
C9 C11 1.531(10)
C13 C18 1.389(9)
C13 C14 1.395(9)
C13 P3 1.814(7)
C14 C15 1.409(9)
C15 C16 1.377(10)
C16 C17 1.383(9)
C17 C18 1.381(9)
C19 C24 1.385(9)
C19 C20 1.393(9)
C19 P3 1.807(6)
C20 C21 1.381(9)
C21 C22 1.377(10)
C22 C23 1.385(10)
C23 C24 1.398(9)
C25 C30 1.389(9)
C25 C26 1.402(10)
C25 P3 1.804(7)
C26 C27 1.393(10)
C27 C28 1.379(11)
C28 C29 1.383(11)
C29 C30 1.382(10)
C31 C36 1.392(9)
C31 C32 1.393(9)
C31 P2 1.790(7)
C32 C33 1.389(9)
C33 C34 1.381(10)
C34 C35 1.382(10)
C35 C36 1.380(10)
C37 C42 1.400(9)
C37 C38 1.404(9)
C37 P2 1.806(7)
C38 C39 1.376(9)
C39 C40 1.374(10)
C40 C41 1.367(10)
C41 C42 1.396(9)
C43 C44 1.383(9)
C43 C48 1.405(9)
C43 P2 1.819(7)
C44 C45 1.383(10)
C45 C46 1.389(10)
C46 C47 1.367(10)
C47 C48 1.381(9)
C49 Cl2 1.757(9)
C49 Cl1 1.766(8)
C50 Cl3 1.753(8)
C50 Cl4 1.757(9)
C100 C101 1.39
C100 C105 1.39
C101 C102 1.39
C102 C103 1.39
C103 C104 1.39
C104 C105 1.39
C202 Cl6 1.776(19)
C202 Cl5 1.84(2)
F1 Sb1 1.867(4)
F2 Sb1 1.870(4)
F3 Sb1 1.878(4)
F4 Sb1 1.877(4)
F5 Sb1 1.870(4)
F6 Sb1 1.879(4)
F7 Sb2 1.875(4)
F8 Sb2 1.838(5)
F9 Sb2 1.868(4)
F10 Sb2 1.858(5)
F11 Sb2 1.870(5)
F12 Sb2 1.830(5)
N1 P1 1.594(6)
